data_7216169
loop_
_publ_author_name
'Jia, Li'
'Hui, Yan-Chun'
'Li, Zongsheng'
'Sun, Hao-Ling'
'Wang, Zhenqiang'

_publ_section_title
;
 Luminescent lanthanide-2-phenylpyrimidine-carboxylate frameworks:
 structure and luminescence tuning
;
_journal_issue 28
_journal_name_full CrystEngComm
_journal_page_first 6483
_journal_paper_doi 10.1039/c4ce00360h
_journal_volume 16
_journal_year 2014
_chemical_formula_sum 'C45 H29 N8 O6 Tb'
_chemical_formula_weight 936.68
_chemical_name_systematic
; 
 ? 
;
_space_group_IT_number 2
_symmetry_cell_setting triclinic
_symmetry_space_group_name_Hall '-P 1'
_symmetry_space_group_name_H-M 'P -1'
_atom_sites_solution_hydrogens geom
_atom_sites_solution_primary direct
_atom_sites_solution_secondary difmap
_audit_creation_method SHELXL-97
_cell_angle_alpha 70.273(1)
_cell_angle_beta 71.654(1)
_cell_angle_gamma 76.327(1)
_cell_formula_units_Z 2
_cell_length_a 10.090(1)
_cell_length_b 14.133(1)
_cell_length_c 15.143(1)
_cell_measurement_reflns_used 4623
_cell_measurement_temperature 296(2)
_cell_measurement_theta_max 26.78
_cell_measurement_theta_min 2.46
_cell_volume 1908.8(3)
_computing_cell_refinement 'Bruker SMART'
_computing_data_collection 'Bruker SMART'
_computing_data_reduction 'Bruker SAINT'
_computing_molecular_graphics 'Bruker SHELXTL'
_computing_publication_material 'Bruker SHELXTL'
_computing_structure_refinement 'Bruker SHELXTL'
_computing_structure_solution 'Bruker SHELXTL'
_diffrn_ambient_temperature 296(2)
_diffrn_measured_fraction_theta_full 0.956
_diffrn_measured_fraction_theta_max 0.956
_diffrn_measurement_device_type 'CCD area detector'
_diffrn_measurement_method 'phi and omega scans'
_diffrn_radiation_monochromator graphite
_diffrn_radiation_source 'fine-focus sealed tube'
_diffrn_radiation_type MoK\a
_diffrn_radiation_wavelength 0.71073
_diffrn_reflns_av_R_equivalents 0.0219
_diffrn_reflns_av_sigmaI/netI 0.0529
_diffrn_reflns_limit_h_max 11
_diffrn_reflns_limit_h_min -13
_diffrn_reflns_limit_k_max 18
_diffrn_reflns_limit_k_min -18
_diffrn_reflns_limit_l_max 12
_diffrn_reflns_limit_l_min -19
_diffrn_reflns_number 11713
_diffrn_reflns_theta_full 27.68
_diffrn_reflns_theta_max 27.68
_diffrn_reflns_theta_min 1.55
_exptl_absorpt_coefficient_mu 1.916
_exptl_absorpt_correction_T_max 0.8937
_exptl_absorpt_correction_T_min 0.5619
_exptl_absorpt_correction_type multi-scan
_exptl_absorpt_process_details SADABS
_exptl_crystal_colour colourless
_exptl_crystal_density_diffrn 1.630
_exptl_crystal_density_method 'not measured'
_exptl_crystal_description needle
_exptl_crystal_F_000 936
_exptl_crystal_size_max 0.34
_exptl_crystal_size_mid 0.10
_exptl_crystal_size_min 0.06
_refine_diff_density_max 0.640
_refine_diff_density_min -0.570
_refine_diff_density_rms 0.116
_refine_ls_extinction_method none
_refine_ls_goodness_of_fit_ref 1.040
_refine_ls_hydrogen_treatment constr
_refine_ls_matrix_type full
_refine_ls_number_parameters 541
_refine_ls_number_reflns 8527
_refine_ls_number_restraints 0
_refine_ls_restrained_S_all 1.040
_refine_ls_R_factor_all 0.0445
_refine_ls_R_factor_gt 0.0350
_refine_ls_shift/su_max 0.000
_refine_ls_shift/su_mean 0.000
_refine_ls_structure_factor_coef Fsqd
_refine_ls_weighting_details 'calc w=1/[\s^2^(Fo^2^)+(0.0570P)^2^+0.0000P] where P=(Fo^2^+2Fc^2^)/3'
_refine_ls_weighting_scheme calc
_refine_ls_wR_factor_gt 0.0870
_refine_ls_wR_factor_ref 0.1008
_reflns_number_gt 7375
_reflns_number_total 8527
_reflns_threshold_expression >2sigma(I)
_cod_data_source_file c4ce00360h2.cif
_cod_data_source_block 110417a_0m
_cod_depositor_comments
;
The following automatic conversions were performed:

'_symmetry_cell_setting' value 'Triclinic' changed to 'triclinic'
according to
/usr/data/users/saulius/crontab/automatic-downloads/rss-feeds/RSC/lib/dictionaries/cif_core.dic
dictionary named 'cif_core.dic' version 2.4.2 from
2011-04-26.

'_exptl_absorpt_correction_type' value 'Multi-scan'
changed to 'multi-scan' according to
/usr/data/users/saulius/crontab/automatic-downloads/rss-feeds/RSC/lib/dictionaries/cif_core.dic
dictionary named 'cif_core.dic' version 2.4.2 from 2011-04-26.

Automatic conversion script
Id: cif_fix_values 2281 2013-09-26 08:29:07Z andrius 

 Adding full bibliography for 7216165--7216170.cif.
;
_cod_original_sg_symbol_H-M P-1
_cod_database_code 7216169

loop_
_symmetry_equiv_pos_as_xyz
'x, y, z'
'-x, -y, -z'

loop_
_atom_site_label
_atom_site_type_symbol
_atom_site_fract_x
_atom_site_fract_y
_atom_site_fract_z
_atom_site_U_iso_or_equiv
_atom_site_adp_type
_atom_site_occupancy
_atom_site_symmetry_multiplicity
_atom_site_calc_flag
_atom_site_refinement_flags
C1 C 0.9463(4) 0.1954(3) -0.0232(3) 0.0317(9) Uani 1 1 d .
C2 C 0.9320(4) 0.3113(3) -0.0550(3) 0.0332(9) Uani 1 1 d .
C3 C 0.7988(5) 0.3678(3) -0.0554(4) 0.0423(11) Uani 1 1 d .
H3 H 0.7181 0.3371 -0.0350 0.051 Uiso 1 1 calc R
C4 C 0.7936(5) 0.4717(4) -0.0879(4) 0.0500(13) Uani 1 1 d .
H4 H 0.7069 0.5119 -0.0914 0.060 Uiso 1 1 calc R
C5 C 1.0294(5) 0.4560(3) -0.1093(3) 0.0362(10) Uani 1 1 d .
C6 C 1.1564(5) 0.5043(3) -0.1327(3) 0.0405(10) Uani 1 1 d .
C7 C 1.1466(6) 0.6094(4) -0.1568(4) 0.0527(13) Uani 1 1 d .
H7 H 1.0599 0.6499 -0.1593 0.063 Uiso 1 1 calc R
C8 C 1.2643(7) 0.6539(4) -0.1769(5) 0.0681(17) Uani 1 1 d .
H8 H 1.2564 0.7243 -0.1947 0.082 Uiso 1 1 calc R
C9 C 1.3937(6) 0.5958(5) -0.1711(5) 0.0635(16) Uani 1 1 d .
H9 H 1.4722 0.6267 -0.1837 0.076 Uiso 1 1 calc R
C10 C 1.4052(6) 0.4916(5) -0.1464(5) 0.0638(16) Uani 1 1 d .
H10 H 1.4917 0.4515 -0.1421 0.077 Uiso 1 1 calc R
C11 C 1.2864(5) 0.4466(4) -0.1278(4) 0.0504(13) Uani 1 1 d .
H11 H 1.2951 0.3762 -0.1118 0.061 Uiso 1 1 calc R
C12 C 0.8809(4) 0.0117(3) -0.1354(3) 0.0295(8) Uani 1 1 d .
C13 C 0.8363(4) 0.0049(3) -0.2188(3) 0.0290(8) Uani 1 1 d .
C14 C 0.7103(4) 0.0581(3) -0.2388(3) 0.0350(9) Uani 1 1 d .
H14 H 0.6468 0.0960 -0.1994 0.042 Uiso 1 1 calc R
C15 C 0.6841(5) 0.0517(4) -0.3210(3) 0.0426(11) Uani 1 1 d .
H15 H 0.6035 0.0903 -0.3392 0.051 Uiso 1 1 calc R
C16 C 0.8838(4) -0.0591(3) -0.3477(3) 0.0334(9) Uani 1 1 d .
C17 C 0.9728(5) -0.1314(4) -0.4016(3) 0.0391(10) Uani 1 1 d .
C18 C 0.9481(6) -0.1355(4) -0.4849(4) 0.0529(13) Uani 1 1 d .
H18 H 0.8766 -0.0896 -0.5094 0.064 Uiso 1 1 calc R
C19 C 1.0270(7) -0.2058(5) -0.5323(4) 0.0649(16) Uani 1 1 d .
H19 H 1.0091 -0.2061 -0.5888 0.078 Uiso 1 1 calc R
C20 C 1.1291(9) -0.2739(6) -0.4982(5) 0.089(2) Uani 1 1 d .
H20 H 1.1791 -0.3232 -0.5290 0.107 Uiso 1 1 calc R
C21 C 1.1605(8) -0.2705(5) -0.4154(5) 0.083(2) Uani 1 1 d .
H21 H 1.2342 -0.3155 -0.3928 0.100 Uiso 1 1 calc R
C22 C 1.0807(6) -0.1996(4) -0.3680(4) 0.0578(14) Uani 1 1 d .
H22 H 1.1002 -0.1979 -0.3126 0.069 Uiso 1 1 calc R
C23 C 0.6726(4) -0.1779(3) 0.2291(3) 0.0379(10) Uani 1 1 d .
C24 C 0.6173(5) -0.2773(4) 0.2864(4) 0.0479(12) Uani 1 1 d .
C25 C 0.6944(7) -0.3485(5) 0.3477(5) 0.079(2) Uani 1 1 d .
H25 H 0.7729 -0.3346 0.3583 0.095 Uiso 1 1 calc R
C26 C 0.6448(8) -0.4436(6) 0.3930(6) 0.100(3) Uani 1 1 d .
H26 H 0.6953 -0.4951 0.4320 0.121 Uiso 1 1 calc R
C27 C 0.4598(6) -0.3864(4) 0.3251(5) 0.0583(14) Uani 1 1 d .
C28 C 0.3218(6) -0.4049(5) 0.3196(5) 0.0597(15) Uani 1 1 d .
C29 C 0.2843(7) -0.5015(5) 0.3660(6) 0.085(2) Uani 1 1 d .
H29 H 0.3456 -0.5535 0.3959 0.102 Uiso 1 1 calc R
C30 C 0.1510(8) -0.5198(7) 0.3673(7) 0.098(3) Uani 1 1 d .
H30 H 0.1248 -0.5844 0.3959 0.118 Uiso 1 1 calc R
C31 C 0.0648(8) -0.4424(7) 0.3265(7) 0.098(3) Uani 1 1 d .
H31 H -0.0235 -0.4548 0.3300 0.118 Uiso 1 1 calc R
C32 C 0.2323(7) -0.3263(5) 0.2765(5) 0.0673(16) Uani 1 1 d .
H32 H 0.2597 -0.2622 0.2462 0.081 Uiso 1 1 calc R
C33 C 0.7228(5) 0.0342(4) 0.3225(3) 0.0420(11) Uani 1 1 d .
H33 H 0.8077 -0.0096 0.3218 0.050 Uiso 1 1 calc R
C34 C 0.6577(5) 0.0693(4) 0.4035(4) 0.0514(13) Uani 1 1 d .
H34 H 0.6968 0.0467 0.4564 0.062 Uiso 1 1 calc R
C35 C 0.5374(5) 0.1361(4) 0.4053(4) 0.0481(12) Uani 1 1 d .
H35 H 0.4957 0.1626 0.4578 0.058 Uiso 1 1 calc R
C36 C 0.4759(5) 0.1652(3) 0.3270(3) 0.0365(10) Uani 1 1 d .
C37 C 0.3484(5) 0.2349(4) 0.3232(4) 0.0409(11) Uani 1 1 d .
H37 H 0.3026 0.2627 0.3745 0.049 Uiso 1 1 calc R
C38 C 0.2943(5) 0.2607(3) 0.2475(4) 0.0411(11) Uani 1 1 d .
H38 H 0.2124 0.3076 0.2462 0.049 Uiso 1 1 calc R
C39 C 0.3583(4) 0.2185(3) 0.1681(3) 0.0343(9) Uani 1 1 d .
C40 C 0.2980(5) 0.2384(4) 0.0910(4) 0.0444(11) Uani 1 1 d .
H40 H 0.2144 0.2831 0.0883 0.053 Uiso 1 1 calc R
C41 C 0.3631(5) 0.1917(3) 0.0197(4) 0.0439(11) Uani 1 1 d .
H41 H 0.3231 0.2030 -0.0312 0.053 Uiso 1 1 calc R
C42 C 0.4912(5) 0.1264(3) 0.0240(3) 0.0364(10) Uani 1 1 d .
H42 H 0.5348 0.0956 -0.0254 0.044 Uiso 1 1 calc R
C43 C 0.0974(7) -0.3429(7) 0.2782(6) 0.085(2) Uani 1 1 d .
H43 H 0.0347 -0.2913 0.2492 0.102 Uiso 1 1 calc R
C44 C 0.5456(4) 0.1243(3) 0.2485(3) 0.0277(8) Uani 1 1 d .
C45 C 0.4875(4) 0.1503(3) 0.1683(3) 0.0280(8) Uani 1 1 d .
N1 N 1.0467(4) 0.3542(3) -0.0820(3) 0.0341(8) Uani 1 1 d .
N2 N 0.9073(4) 0.5175(3) -0.1146(3) 0.0459(10) Uani 1 1 d .
N3 N 0.9241(4) -0.0537(3) -0.2730(3) 0.0331(8) Uani 1 1 d .
N4 N 0.7679(4) -0.0067(3) -0.3751(3) 0.0411(9) Uani 1 1 d .
N5 N 0.5009(4) -0.2945(3) 0.2748(3) 0.0507(11) Uani 1 1 d .
N6 N 0.5290(6) -0.4620(4) 0.3817(5) 0.0866(18) Uani 1 1 d .
N7 N 0.6704(3) 0.0600(3) 0.2466(2) 0.0317(8) Uani 1 1 d .
N8 N 0.5533(3) 0.1065(2) 0.0953(3) 0.0302(7) Uani 1 1 d .
O1 O 0.8381(3) 0.1588(2) 0.0304(3) 0.0424(8) Uani 1 1 d .
O2 O 1.0643(3) 0.1477(2) -0.0532(2) 0.0455(8) Uani 1 1 d .
O3 O 0.7858(3) 0.0192(2) -0.0601(2) 0.0380(7) Uani 1 1 d .
O4 O 1.0103(3) 0.0104(2) -0.1474(2) 0.0408(7) Uani 1 1 d .
O5 O 0.7699(4) -0.1570(2) 0.2499(2) 0.0474(8) Uani 1 1 d .
O6 O 0.6202(3) -0.1212(2) 0.1612(2) 0.0424(8) Uani 1 1 d .
Tb1 Tb 0.793497(17) -0.008451(13) 0.100460(14) 0.02482(7) Uani 1 1 d .

loop_
_atom_site_aniso_label
_atom_site_aniso_U_11
_atom_site_aniso_U_22
_atom_site_aniso_U_33
_atom_site_aniso_U_23
_atom_site_aniso_U_13
_atom_site_aniso_U_12
C1 0.038(2) 0.027(2) 0.032(2) -0.0114(18) -0.0100(18) -0.0026(18)
C2 0.037(2) 0.026(2) 0.035(2) -0.0109(18) -0.0065(18) -0.0014(17)
C3 0.030(2) 0.033(2) 0.063(3) -0.012(2) -0.012(2) -0.0036(18)
C4 0.043(3) 0.034(2) 0.068(4) -0.012(2) -0.019(2) 0.008(2)
C5 0.038(2) 0.027(2) 0.041(3) -0.0086(19) -0.009(2) -0.0037(18)
C6 0.041(2) 0.036(2) 0.044(3) -0.011(2) -0.009(2) -0.007(2)
C7 0.059(3) 0.036(3) 0.059(3) -0.006(2) -0.017(3) -0.010(2)
C8 0.083(4) 0.044(3) 0.079(4) -0.003(3) -0.022(4) -0.030(3)
C9 0.056(3) 0.063(4) 0.072(4) -0.011(3) -0.007(3) -0.034(3)
C10 0.043(3) 0.065(4) 0.080(4) -0.025(3) -0.006(3) -0.009(3)
C11 0.039(3) 0.042(3) 0.069(4) -0.019(3) -0.008(2) -0.007(2)
C12 0.0266(19) 0.030(2) 0.036(2) -0.0123(18) -0.0125(17) -0.0024(16)
C13 0.0263(18) 0.029(2) 0.032(2) -0.0089(17) -0.0074(16) -0.0048(16)
C14 0.0269(19) 0.044(2) 0.038(2) -0.016(2) -0.0105(18) -0.0022(18)
C15 0.032(2) 0.056(3) 0.045(3) -0.019(2) -0.018(2) 0.001(2)
C16 0.033(2) 0.036(2) 0.030(2) -0.0094(18) -0.0024(17) -0.0102(18)
C17 0.043(2) 0.041(2) 0.032(2) -0.013(2) -0.002(2) -0.010(2)
C18 0.064(3) 0.058(3) 0.040(3) -0.020(3) -0.010(3) -0.009(3)
C19 0.084(4) 0.068(4) 0.052(3) -0.036(3) -0.012(3) -0.009(3)
C20 0.115(6) 0.071(5) 0.069(5) -0.044(4) -0.001(4) 0.014(4)
C21 0.094(5) 0.070(4) 0.084(5) -0.040(4) -0.032(4) 0.030(4)
C22 0.065(3) 0.057(3) 0.054(3) -0.028(3) -0.016(3) 0.005(3)
C23 0.029(2) 0.035(2) 0.044(3) -0.013(2) 0.0028(19) -0.0079(18)
C24 0.036(2) 0.042(3) 0.051(3) -0.004(2) 0.000(2) -0.007(2)
C25 0.067(4) 0.063(4) 0.089(5) 0.017(4) -0.025(4) -0.025(3)
C26 0.087(5) 0.071(5) 0.132(7) 0.021(5) -0.055(5) -0.029(4)
C27 0.049(3) 0.052(3) 0.069(4) -0.020(3) -0.003(3) -0.011(3)
C28 0.047(3) 0.066(4) 0.071(4) -0.035(3) 0.003(3) -0.020(3)
C29 0.060(4) 0.066(4) 0.121(6) -0.036(4) 0.006(4) -0.023(3)
C30 0.055(4) 0.087(5) 0.165(9) -0.063(6) -0.004(5) -0.024(4)
C31 0.056(4) 0.125(7) 0.142(8) -0.085(6) 0.005(4) -0.039(5)
C32 0.066(4) 0.080(4) 0.068(4) -0.031(3) -0.015(3) -0.022(3)
C33 0.031(2) 0.056(3) 0.039(3) -0.016(2) -0.0122(19) 0.001(2)
C34 0.050(3) 0.073(4) 0.037(3) -0.020(3) -0.019(2) -0.004(3)
C35 0.049(3) 0.057(3) 0.042(3) -0.026(2) -0.007(2) -0.004(2)
C36 0.037(2) 0.034(2) 0.034(2) -0.0119(19) -0.0010(19) -0.0068(19)
C37 0.034(2) 0.042(3) 0.048(3) -0.024(2) 0.000(2) -0.007(2)
C38 0.034(2) 0.031(2) 0.051(3) -0.017(2) -0.001(2) 0.0036(18)
C39 0.028(2) 0.026(2) 0.045(3) -0.0105(19) -0.0079(18) 0.0011(16)
C40 0.034(2) 0.038(3) 0.062(3) -0.015(2) -0.018(2) 0.0031(19)
C41 0.043(3) 0.040(3) 0.052(3) -0.010(2) -0.027(2) 0.001(2)
C42 0.038(2) 0.035(2) 0.041(3) -0.015(2) -0.015(2) -0.0001(19)
C43 0.064(4) 0.122(6) 0.092(5) -0.058(5) -0.009(4) -0.029(4)
C44 0.0250(18) 0.0254(19) 0.031(2) -0.0080(17) -0.0025(16) -0.0068(15)
C45 0.0219(18) 0.0269(19) 0.034(2) -0.0100(17) -0.0035(16) -0.0056(15)
N1 0.0313(18) 0.0276(17) 0.042(2) -0.0101(16) -0.0082(16) -0.0037(14)
N2 0.042(2) 0.0268(19) 0.066(3) -0.0066(19) -0.019(2) -0.0024(16)
N3 0.0319(17) 0.0363(19) 0.0316(19) -0.0122(16) -0.0064(15) -0.0046(15)
N4 0.0370(19) 0.051(2) 0.041(2) -0.0160(19) -0.0152(17) -0.0045(18)
N5 0.043(2) 0.046(2) 0.058(3) -0.016(2) 0.000(2) -0.0118(19)
N6 0.074(4) 0.070(4) 0.104(5) 0.006(3) -0.025(3) -0.031(3)
N7 0.0280(16) 0.0349(19) 0.0313(19) -0.0117(15) -0.0071(14) -0.0004(14)
N8 0.0266(16) 0.0286(17) 0.0354(19) -0.0090(15) -0.0091(14) -0.0026(14)
O1 0.0307(15) 0.0297(15) 0.065(2) -0.0071(15) -0.0118(15) -0.0110(13)
O2 0.0445(18) 0.0313(16) 0.051(2) -0.0158(15) -0.0024(15) 0.0056(14)
O3 0.0317(15) 0.0500(19) 0.0369(17) -0.0206(15) -0.0116(13) 0.0015(13)
O4 0.0306(15) 0.0496(19) 0.0459(19) -0.0154(16) -0.0122(14) -0.0066(14)
O5 0.053(2) 0.0409(18) 0.046(2) -0.0077(15) -0.0154(16) -0.0059(16)
O6 0.0292(15) 0.0364(17) 0.055(2) -0.0054(15) -0.0088(15) -0.0071(13)
Tb1 0.01978(10) 0.02548(11) 0.02989(11) -0.00999(8) -0.00582(7) -0.00227(7)

loop_
_atom_type_symbol
_atom_type_description
_atom_type_scat_dispersion_real
_atom_type_scat_dispersion_imag
_atom_type_scat_source
C C 0.0033 0.0016 'International Tables Vol C Tables 4.2.6.8 and 6.1.1.4'
H H 0.0000 0.0000 'International Tables Vol C Tables 4.2.6.8 and 6.1.1.4'
N N 0.0061 0.0033 'International Tables Vol C Tables 4.2.6.8 and 6.1.1.4'
O O 0.0106 0.0060 'International Tables Vol C Tables 4.2.6.8 and 6.1.1.4'
Tb Tb -0.1723 4.1537 'International Tables Vol C Tables 4.2.6.8 and 6.1.1.4'

loop_
_geom_angle_atom_site_label_1
_geom_angle_atom_site_label_2
_geom_angle_atom_site_label_3
_geom_angle
_geom_angle_site_symmetry_1
_geom_angle_site_symmetry_3
O1 C1 O2 127.0(4) . .
O1 C1 C2 115.8(4) . .
O2 C1 C2 117.2(4) . .
N1 C2 C3 122.4(4) . .
N1 C2 C1 118.7(4) . .
C3 C2 C1 118.9(4) . .
C4 C3 C2 116.1(4) . .
C4 C3 H3 122.0 . .
C2 C3 H3 122.0 . .
N2 C4 C3 123.0(4) . .
N2 C4 H4 118.5 . .
C3 C4 H4 118.5 . .
N2 C5 N1 125.8(4) . .
N2 C5 C6 117.3(4) . .
N1 C5 C6 116.8(4) . .
C11 C6 C7 118.0(4) . .
C11 C6 C5 121.2(4) . .
C7 C6 C5 120.7(4) . .
C8 C7 C6 120.6(5) . .
C8 C7 H7 119.7 . .
C6 C7 H7 119.7 . .
C7 C8 C9 121.1(5) . .
C7 C8 H8 119.4 . .
C9 C8 H8 119.4 . .
C10 C9 C8 119.1(5) . .
C10 C9 H9 120.4 . .
C8 C9 H9 120.4 . .
C9 C10 C11 119.7(5) . .
C9 C10 H10 120.1 . .
C11 C10 H10 120.1 . .
C6 C11 C10 121.4(5) . .
C6 C11 H11 119.3 . .
C10 C11 H11 119.3 . .
O3 C12 O4 125.5(4) . .
O3 C12 C13 117.4(3) . .
O4 C12 C13 117.2(4) . .
N3 C13 C14 121.7(4) . .
N3 C13 C12 117.4(3) . .
C14 C13 C12 120.9(4) . .
C13 C14 C15 116.0(4) . .
C13 C14 H14 122.0 . .
C15 C14 H14 122.0 . .
N4 C15 C14 123.4(4) . .
N4 C15 H15 118.3 . .
C14 C15 H15 118.3 . .
N4 C16 N3 125.2(4) . .
N4 C16 C17 117.4(4) . .
N3 C16 C17 117.4(4) . .
C22 C17 C18 117.8(5) . .
C22 C17 C16 120.5(4) . .
C18 C17 C16 121.7(4) . .
C19 C18 C17 121.5(5) . .
C19 C18 H18 119.3 . .
C17 C18 H18 119.3 . .
C20 C19 C18 120.8(6) . .
C20 C19 H19 119.6 . .
C18 C19 H19 119.6 . .
C19 C20 C21 119.6(6) . .
C19 C20 H20 120.2 . .
C21 C20 H20 120.2 . .
C22 C21 C20 119.3(6) . .
C22 C21 H21 120.4 . .
C20 C21 H21 120.4 . .
C17 C22 C21 121.0(6) . .
C17 C22 H22 119.5 . .
C21 C22 H22 119.5 . .
O5 C23 O6 122.8(4) . .
O5 C23 C24 118.9(4) . .
O6 C23 C24 118.3(4) . .
O5 C23 Tb1 64.1(2) . .
O6 C23 Tb1 59.2(2) . .
C24 C23 Tb1 171.2(3) . .
N5 C24 C25 122.8(5) . .
N5 C24 C23 119.5(5) . .
C25 C24 C23 117.6(5) . .
C24 C25 C26 115.2(6) . .
C24 C25 H25 122.4 . .
C26 C25 H25 122.4 . .
N6 C26 C25 122.6(7) . .
N6 C26 H26 118.7 . .
C25 C26 H26 118.7 . .
N6 C27 N5 125.6(5) . .
N6 C27 C28 116.5(5) . .
N5 C27 C28 117.9(5) . .
C32 C28 C29 121.6(6) . .
C32 C28 C27 120.4(5) . .
C29 C28 C27 117.8(6) . .
C28 C29 C30 119.2(8) . .
C28 C29 H29 120.4 . .
C30 C29 H29 120.4 . .
C31 C30 C29 118.3(7) . .
C31 C30 H30 120.8 . .
C29 C30 H30 120.8 . .
C30 C31 C43 124.9(7) . .
C30 C31 H31 117.6 . .
C43 C31 H31 117.6 . .
C28 C32 C43 120.1(7) . .
C28 C32 H32 120.0 . .
C43 C32 H32 120.0 . .
N7 C33 C34 123.3(4) . .
N7 C33 H33 118.3 . .
C34 C33 H33 118.3 . .
C35 C34 C33 119.8(4) . .
C35 C34 H34 120.1 . .
C33 C34 H34 120.1 . .
C34 C35 C36 119.3(5) . .
C34 C35 H35 120.3 . .
C36 C35 H35 120.3 . .
C35 C36 C44 117.8(4) . .
C35 C36 C37 123.0(4) . .
C44 C36 C37 119.2(4) . .
C38 C37 C36 121.0(4) . .
C38 C37 H37 119.5 . .
C36 C37 H37 119.5 . .
C37 C38 C39 121.8(4) . .
C37 C38 H38 119.1 . .
C39 C38 H38 119.1 . .
C40 C39 C38 123.0(4) . .
C40 C39 C45 118.2(4) . .
C38 C39 C45 118.8(4) . .
C41 C40 C39 119.4(4) . .
C41 C40 H40 120.3 . .
C39 C40 H40 120.3 . .
C40 C41 C42 119.3(4) . .
C40 C41 H41 120.3 . .
C42 C41 H41 120.3 . .
N8 C42 C41 123.2(4) . .
N8 C42 H42 118.4 . .
C41 C42 H42 118.4 . .
C31 C43 C32 115.9(7) . .
C31 C43 H43 122.0 . .
C32 C43 H43 122.0 . .
N7 C44 C36 121.8(4) . .
N7 C44 C45 118.1(4) . .
C36 C44 C45 120.1(4) . .
N8 C45 C44 119.1(3) . .
N8 C45 C39 121.8(4) . .
C44 C45 C39 119.0(4) . .
C2 N1 C5 116.8(4) . .
C4 N2 C5 115.9(4) . .
C13 N3 C16 117.1(4) . .
C15 N4 C16 116.3(4) . .
C24 N5 C27 116.8(5) . .
C26 N6 C27 116.9(6) . .
C33 N7 C44 117.9(4) . .
C33 N7 Tb1 122.0(3) . .
C44 N7 Tb1 120.1(3) . .
C42 N8 C45 118.0(3) . .
C42 N8 Tb1 123.4(3) . .
C45 N8 Tb1 118.6(2) . .
C1 O1 Tb1 131.8(3) . .
C1 O2 Tb1 151.9(3) . 2_755
C12 O3 Tb1 132.0(2) . .
C12 O4 Tb1 155.0(3) . 2_755
C23 O5 Tb1 89.4(3) . .
C23 O6 Tb1 94.1(3) . .
O4 Tb1 O2 80.67(12) 2_755 2_755
O4 Tb1 O1 77.14(11) 2_755 .
O2 Tb1 O1 124.92(11) 2_755 .
O4 Tb1 O3 125.35(11) 2_755 .
O2 Tb1 O3 74.42(11) 2_755 .
O1 Tb1 O3 78.77(12) . .
O4 Tb1 O6 132.30(11) 2_755 .
O2 Tb1 O6 81.51(11) 2_755 .
O1 Tb1 O6 146.41(10) . .
O3 Tb1 O6 91.10(11) . .
O4 Tb1 O5 79.52(11) 2_755 .
O2 Tb1 O5 73.58(11) 2_755 .
O1 Tb1 O5 146.57(12) . .
O3 Tb1 O5 134.61(11) . .
O6 Tb1 O5 53.02(11) . .
O4 Tb1 N7 81.57(11) 2_755 .
O2 Tb1 N7 143.69(12) 2_755 .
O1 Tb1 N7 80.95(12) . .
O3 Tb1 N7 140.64(10) . .
O6 Tb1 N7 87.51(11) . .
O5 Tb1 N7 72.20(11) . .
O4 Tb1 N8 136.71(11) 2_755 .
O2 Tb1 N8 142.43(12) 2_755 .
O1 Tb1 N8 72.55(10) . .
O3 Tb1 N8 77.94(10) . .
O6 Tb1 N8 74.03(10) . .
O5 Tb1 N8 111.01(11) . .
N7 Tb1 N8 63.88(11) . .
O4 Tb1 C23 105.69(13) 2_755 .
O2 Tb1 C23 74.22(12) 2_755 .
O1 Tb1 C23 160.60(13) . .
O3 Tb1 C23 112.78(13) . .
O6 Tb1 C23 26.63(12) . .
O5 Tb1 C23 26.51(12) . .
N7 Tb1 C23 80.53(12) . .
N8 Tb1 C23 94.04(12) . .

loop_
_geom_bond_atom_site_label_1
_geom_bond_atom_site_label_2
_geom_bond_distance
_geom_bond_site_symmetry_2
C1 O1 1.243(5) .
C1 O2 1.251(5) .
C1 C2 1.528(6) .
C2 N1 1.319(5) .
C2 C3 1.392(6) .
C3 C4 1.376(6) .
C3 H3 0.9300 .
C4 N2 1.334(6) .
C4 H4 0.9300 .
C5 N2 1.338(5) .
C5 N1 1.341(5) .
C5 C6 1.482(6) .
C6 C11 1.381(7) .
C6 C7 1.391(6) .
C7 C8 1.376(8) .
C7 H7 0.9300 .
C8 C9 1.380(8) .
C8 H8 0.9300 .
C9 C10 1.377(8) .
C9 H9 0.9300 .
C10 C11 1.396(8) .
C10 H10 0.9300 .
C11 H11 0.9300 .
C12 O3 1.255(5) .
C12 O4 1.257(5) .
C12 C13 1.505(5) .
C13 N3 1.341(5) .
C13 C14 1.382(5) .
C14 C15 1.387(6) .
C14 H14 0.9300 .
C15 N4 1.324(6) .
C15 H15 0.9300 .
C16 N4 1.333(5) .
C16 N3 1.346(5) .
C16 C17 1.478(6) .
C17 C22 1.377(7) .
C17 C18 1.382(7) .
C18 C19 1.373(7) .
C18 H18 0.9300 .
C19 C20 1.336(9) .
C19 H19 0.9300 .
C20 C21 1.403(10) .
C20 H20 0.9300 .
C21 C22 1.381(8) .
C21 H21 0.9300 .
C22 H22 0.9300 .
C23 O5 1.243(6) .
C23 O6 1.252(6) .
C23 C24 1.510(6) .
C23 Tb1 2.785(4) .
C24 N5 1.328(7) .
C24 C25 1.391(8) .
C25 C26 1.417(9) .
C25 H25 0.9300 .
C26 N6 1.326(9) .
C26 H26 0.9300 .
C27 N6 1.330(8) .
C27 N5 1.352(7) .
C27 C28 1.508(8) .
C28 C32 1.372(9) .
C28 C29 1.389(9) .
C29 C30 1.422(10) .
C29 H29 0.9300 .
C30 C31 1.329(11) .
C30 H30 0.9300 .
C31 C43 1.413(11) .
C31 H31 0.9300 .
C32 C43 1.426(8) .
C32 H32 0.9300 .
C33 N7 1.320(5) .
C33 C34 1.390(7) .
C33 H33 0.9300 .
C34 C35 1.349(7) .
C34 H34 0.9300 .
C35 C36 1.404(7) .
C35 H35 0.9300 .
C36 C44 1.410(6) .
C36 C37 1.427(6) .
C37 C38 1.328(7) .
C37 H37 0.9300 .
C38 C39 1.425(6) .
C38 H38 0.9300 .
C39 C40 1.399(7) .
C39 C45 1.427(5) .
C40 C41 1.364(7) .
C40 H40 0.9300 .
C41 C42 1.406(6) .
C41 H41 0.9300 .
C42 N8 1.333(5) .
C42 H42 0.9300 .
C43 H43 0.9300 .
C44 N7 1.366(5) .
C44 C45 1.414(6) .
C45 N8 1.361(5) .
N7 Tb1 2.554(3) .
N8 Tb1 2.586(3) .
O1 Tb1 2.329(3) .
O2 Tb1 2.327(3) 2_755
O3 Tb1 2.353(3) .
O4 Tb1 2.296(3) 2_755
O5 Tb1 2.505(3) .
O6 Tb1 2.399(3) .
Tb1 O4 2.296(3) 2_755
Tb1 O2 2.327(3) 2_755
